data_1567193
loop_
_publ_author_name
'Xia, Hai-Lun'
'Zhou, Kang'
'Wu, Shenjie'
'Ren, Daming'
'Xing, Kai'
'Guo, Jiandong'
'Wang, Xiaotai'
'Liu, Xiao-Yuan'
'Li, Jing'

_publ_section_title
;
 Building an emission library of donor-acceptor-donor type linker-based
 luminescent metal-organic frameworks.
;
_journal_issue 27
_journal_name_full 'Chemical science'
_journal_page_first 8036
_journal_page_last 8044
_journal_paper_doi 10.1039/d2sc02267b
_journal_volume 13
_journal_year 2022
_chemical_formula_moiety 'C84 H44 N6 O16 S3 Zr3'
_chemical_formula_sum 'C84 H44 N6 O16 S3 Zr3'
_chemical_formula_weight 1763.09
_space_group_crystal_system cubic
_space_group_IT_number 227
_space_group_name_Hall '-F 4vw 2vw 3'
_space_group_name_H-M_alt 'F d -3 m :2'
_atom_sites_solution_hydrogens geom
_audit_creation_date 2021-09-06
_audit_creation_method
;
Olex2 1.3
(compiled 2020.02.04 svn.rd84adfe8 for OlexSys, GUI svn.r6032)
;
_audit_update_record
;
2021-12-16 deposited with the CCDC.	2022-06-29 downloaded from the CCDC.
;
_cell_angle_alpha 90
_cell_angle_beta 90
_cell_angle_gamma 90
_cell_formula_units_Z 16
_cell_length_a 39.2392(5)
_cell_length_b 39.2392(5)
_cell_length_c 39.2392(5)
_cell_measurement_reflns_used 9930
_cell_measurement_temperature 299.0
_cell_measurement_theta_max 68.25
_cell_measurement_theta_min 3.19
_cell_volume 60417.2(13)
_computing_cell_refinement 'SAINT V8.38A (Bruker, 2018)'
_computing_data_reduction 'SAINT V8.38A (Bruker, 2018)'
_computing_molecular_graphics 'Olex2 1.3 (Dolomanov et al., 2009)'
_computing_publication_material 'Olex2 1.3 (Dolomanov et al., 2009)'
_computing_structure_refinement 'SHELXL 2017/1 (Sheldrick, 2015)'
_computing_structure_solution 'SHELXT 2014/5 (Sheldrick, 2014)'
_diffrn_ambient_temperature 299.0
_diffrn_measured_fraction_theta_full 1.000
_diffrn_measured_fraction_theta_max 1.000
_diffrn_measurement_device_type 'Bruker APEX-II CCD'
_diffrn_measurement_method '\f and \w scans'
_diffrn_radiation_type CuK\a
_diffrn_radiation_wavelength 1.54178
_diffrn_reflns_av_R_equivalents 0.0548
_diffrn_reflns_av_unetI/netI 0.0195
_diffrn_reflns_Laue_measured_fraction_full 1.000
_diffrn_reflns_Laue_measured_fraction_max 1.000
_diffrn_reflns_limit_h_max 47
_diffrn_reflns_limit_h_min -42
_diffrn_reflns_limit_k_max 45
_diffrn_reflns_limit_k_min -35
_diffrn_reflns_limit_l_max 47
_diffrn_reflns_limit_l_min -37
_diffrn_reflns_number 36246
_diffrn_reflns_point_group_measured_fraction_full 1.000
_diffrn_reflns_point_group_measured_fraction_max 1.000
_diffrn_reflns_theta_full 67.679
_diffrn_reflns_theta_max 68.245
_diffrn_reflns_theta_min 3.185
_diffrn_source_current 1.0
_diffrn_source_power 0.05
_diffrn_source_voltage 50.0
_diffrn_standards_number 0
_exptl_absorpt_coefficient_mu 2.365
_exptl_absorpt_correction_T_max 0.7531
_exptl_absorpt_correction_T_min 0.7078
_exptl_absorpt_correction_type none
_exptl_absorpt_process_details
;
SADABS-2016/2 (Bruker,2016/2) was used for absorption correction.
wR2(int) was 0.0831 before and 0.0585 after correction.
The Ratio of minimum to maximum transmission is 0.9398.
The \l/2 correction factor is Not present.
;
_exptl_crystal_colour black
_exptl_crystal_colour_primary black
_exptl_crystal_density_diffrn 0.775
_exptl_crystal_description block
_exptl_crystal_F_000 14176
_exptl_crystal_size_max 0.05
_exptl_crystal_size_mid 0.05
_exptl_crystal_size_min 0.05
_refine_diff_density_max 0.481
_refine_diff_density_min -0.762
_refine_diff_density_rms 0.067
_refine_ls_extinction_method none
_refine_ls_goodness_of_fit_ref 1.097
_refine_ls_hydrogen_treatment constr
_refine_ls_matrix_type full
_refine_ls_number_parameters 132
_refine_ls_number_reflns 2635
_refine_ls_number_restraints 96
_refine_ls_restrained_S_all 1.202
_refine_ls_R_factor_all 0.0478
_refine_ls_R_factor_gt 0.0409
_refine_ls_shift/su_max 0.001
_refine_ls_shift/su_mean 0.000
_refine_ls_structure_factor_coef Fsqd
_refine_ls_weighting_details 'w=1/[\s^2^(Fo^2^)+(0.0779P)^2^+125.8776P] where P=(Fo^2^+2Fc^2^)/3'
_refine_ls_weighting_scheme calc
_refine_ls_wR_factor_gt 0.1194
_refine_ls_wR_factor_ref 0.1286
_reflns_Friedel_coverage 0.000
_reflns_number_gt 2112
_reflns_number_total 2635
_reflns_threshold_expression 'I > 2\s(I)'
_cod_data_source_file d2sc02267b2.cif
_cod_data_source_block 601_lxy_0m
_cod_depositor_comments 'Adding full bibliography for 1567192--1567197.cif.'
_cod_original_cell_volume 60417(2)
_cod_original_sg_symbol_H-M 'F d -3 m'
_cod_database_code 1567193
_shelx_shelxl_version_number 2017/1
_shelx_space_group_comment
;
The symmetry employed for this shelxl refinement is uniquely defined
by the following loop, which should always be used as a source of
symmetry information in preference to the above space-group names.
They are only intended as comments.
;
_shelx_estimated_absorpt_t_max 0.891
_shelx_estimated_absorpt_t_min 0.891
_olex2_refinement_description
;
1. Fixed Uiso
 At 1.2 times of:
  All C(H) groups
 At 1.5 times of:
  All O(H) groups
2. Uiso/Uaniso restraints and constraints
All non-hydrogen atoms have similar U: within 2A with sigma of 0.01 and sigma
for terminal atoms of 0.02 within 2A
3. Others
 Fixed Sof: O1(0.08333) H1(0.08333) O1A(0.08333) O2(0.08333) H2(0.08333)
 O2A(0.08333) C7(0.5) H7(0.5) C8(0.5) C9(0.5) C10(0.5) C11(0.5) H11(0.5)
 C12(0.5) H12(0.5)
4.a Ternary CH refined with riding coordinates:
 O1(H1), O2(H2)
4.b Aromatic/amide H refined with riding coordinates:
 C3(H3), C4(H4), C7(H7), C11(H11), C12(H12)
;
_smtbx_masks_void_probe_radius 1.2
_smtbx_masks_void_truncation_radius 1.2
_olex2_submission_special_instructions 'No special instructions were received'

loop_
_space_group_symop_operation_xyz
'x, y, z'
'-x+3/4, -y+1/4, z+1/2'
'-x+1/4, y+1/2, -z+3/4'
'x+1/2, -y+3/4, -z+1/4'
'z, x, y'
'z+1/2, -x+3/4, -y+1/4'
'-z+3/4, -x+1/4, y+1/2'
'-z+1/4, x+1/2, -y+3/4'
'y, z, x'
'-y+1/4, z+1/2, -x+3/4'
'y+1/2, -z+3/4, -x+1/4'
'-y+3/4, -z+1/4, x+1/2'
'y+3/4, x+1/4, -z+1/2'
'-y, -x, -z'
'y+1/4, -x+1/2, z+3/4'
'-y+1/2, x+3/4, z+1/4'
'x+3/4, z+1/4, -y+1/2'
'-x+1/2, z+3/4, y+1/4'
'-x, -z, -y'
'x+1/4, -z+1/2, y+3/4'
'z+3/4, y+1/4, -x+1/2'
'z+1/4, -y+1/2, x+3/4'
'-z+1/2, y+3/4, x+1/4'
'-z, -y, -x'
'x, y+1/2, z+1/2'
'-x+3/4, -y+3/4, z+1'
'-x+1/4, y+1, -z+5/4'
'x+1/2, -y+5/4, -z+3/4'
'z, x+1/2, y+1/2'
'z+1/2, -x+5/4, -y+3/4'
'-z+3/4, -x+3/4, y+1'
'-z+1/4, x+1, -y+5/4'
'y, z+1/2, x+1/2'
'-y+1/4, z+1, -x+5/4'
'y+1/2, -z+5/4, -x+3/4'
'-y+3/4, -z+3/4, x+1'
'y+3/4, x+3/4, -z+1'
'-y, -x+1/2, -z+1/2'
'y+1/4, -x+1, z+5/4'
'-y+1/2, x+5/4, z+3/4'
'x+3/4, z+3/4, -y+1'
'-x+1/2, z+5/4, y+3/4'
'-x, -z+1/2, -y+1/2'
'x+1/4, -z+1, y+5/4'
'z+3/4, y+3/4, -x+1'
'z+1/4, -y+1, x+5/4'
'-z+1/2, y+5/4, x+3/4'
'-z, -y+1/2, -x+1/2'
'x+1/2, y, z+1/2'
'-x+5/4, -y+1/4, z+1'
'-x+3/4, y+1/2, -z+5/4'
'x+1, -y+3/4, -z+3/4'
'z+1/2, x, y+1/2'
'z+1, -x+3/4, -y+3/4'
'-z+5/4, -x+1/4, y+1'
'-z+3/4, x+1/2, -y+5/4'
'y+1/2, z, x+1/2'
'-y+3/4, z+1/2, -x+5/4'
'y+1, -z+3/4, -x+3/4'
'-y+5/4, -z+1/4, x+1'
'y+5/4, x+1/4, -z+1'
'-y+1/2, -x, -z+1/2'
'y+3/4, -x+1/2, z+5/4'
'-y+1, x+3/4, z+3/4'
'x+5/4, z+1/4, -y+1'
'-x+1, z+3/4, y+3/4'
'-x+1/2, -z, -y+1/2'
'x+3/4, -z+1/2, y+5/4'
'z+5/4, y+1/4, -x+1'
'z+3/4, -y+1/2, x+5/4'
'-z+1, y+3/4, x+3/4'
'-z+1/2, -y, -x+1/2'
'x+1/2, y+1/2, z'
'-x+5/4, -y+3/4, z+1/2'
'-x+3/4, y+1, -z+3/4'
'x+1, -y+5/4, -z+1/4'
'z+1/2, x+1/2, y'
'z+1, -x+5/4, -y+1/4'
'-z+5/4, -x+3/4, y+1/2'
'-z+3/4, x+1, -y+3/4'
'y+1/2, z+1/2, x'
'-y+3/4, z+1, -x+3/4'
'y+1, -z+5/4, -x+1/4'
'-y+5/4, -z+3/4, x+1/2'
'y+5/4, x+3/4, -z+1/2'
'-y+1/2, -x+1/2, -z'
'y+3/4, -x+1, z+3/4'
'-y+1, x+5/4, z+1/4'
'x+5/4, z+3/4, -y+1/2'
'-x+1, z+5/4, y+1/4'
'-x+1/2, -z+1/2, -y'
'x+3/4, -z+1, y+3/4'
'z+5/4, y+3/4, -x+1/2'
'z+3/4, -y+1, x+3/4'
'-z+1, y+5/4, x+1/4'
'-z+1/2, -y+1/2, -x'
'-x, -y, -z'
'x-3/4, y-1/4, -z-1/2'
'x-1/4, -y-1/2, z-3/4'
'-x-1/2, y-3/4, z-1/4'
'-z, -x, -y'
'-z-1/2, x-3/4, y-1/4'
'z-3/4, x-1/4, -y-1/2'
'z-1/4, -x-1/2, y-3/4'
'-y, -z, -x'
'y-1/4, -z-1/2, x-3/4'
'-y-1/2, z-3/4, x-1/4'
'y-3/4, z-1/4, -x-1/2'
'-y-3/4, -x-1/4, z-1/2'
'y, x, z'
'-y-1/4, x-1/2, -z-3/4'
'y-1/2, -x-3/4, -z-1/4'
'-x-3/4, -z-1/4, y-1/2'
'x-1/2, -z-3/4, -y-1/4'
'x, z, y'
'-x-1/4, z-1/2, -y-3/4'
'-z-3/4, -y-1/4, x-1/2'
'-z-1/4, y-1/2, -x-3/4'
'z-1/2, -y-3/4, -x-1/4'
'z, y, x'
'-x, -y+1/2, -z+1/2'
'x-3/4, y+1/4, -z'
'x-1/4, -y, z-1/4'
'-x-1/2, y-1/4, z+1/4'
'-z, -x+1/2, -y+1/2'
'-z-1/2, x-1/4, y+1/4'
'z-3/4, x+1/4, -y'
'z-1/4, -x, y-1/4'
'-y, -z+1/2, -x+1/2'
'y-1/4, -z, x-1/4'
'-y-1/2, z-1/4, x+1/4'
'y-3/4, z+1/4, -x'
'-y-3/4, -x+1/4, z'
'y, x+1/2, z+1/2'
'-y-1/4, x, -z-1/4'
'y-1/2, -x-1/4, -z+1/4'
'-x-3/4, -z+1/4, y'
'x-1/2, -z-1/4, -y+1/4'
'x, z+1/2, y+1/2'
'-x-1/4, z, -y-1/4'
'-z-3/4, -y+1/4, x'
'-z-1/4, y, -x-1/4'
'z-1/2, -y-1/4, -x+1/4'
'z, y+1/2, x+1/2'
'-x+1/2, -y, -z+1/2'
'x-1/4, y-1/4, -z'
'x+1/4, -y-1/2, z-1/4'
'-x, y-3/4, z+1/4'
'-z+1/2, -x, -y+1/2'
'-z, x-3/4, y+1/4'
'z-1/4, x-1/4, -y'
'z+1/4, -x-1/2, y-1/4'
'-y+1/2, -z, -x+1/2'
'y+1/4, -z-1/2, x-1/4'
'-y, z-3/4, x+1/4'
'y-1/4, z-1/4, -x'
'-y-1/4, -x-1/4, z'
'y+1/2, x, z+1/2'
'-y+1/4, x-1/2, -z-1/4'
'y, -x-3/4, -z+1/4'
'-x-1/4, -z-1/4, y'
'x, -z-3/4, -y+1/4'
'x+1/2, z, y+1/2'
'-x+1/4, z-1/2, -y-1/4'
'-z-1/4, -y-1/4, x'
'-z+1/4, y-1/2, -x-1/4'
'z, -y-3/4, -x+1/4'
'z+1/2, y, x+1/2'
'-x+1/2, -y+1/2, -z'
'x-1/4, y+1/4, -z-1/2'
'x+1/4, -y, z-3/4'
'-x, y-1/4, z-1/4'
'-z+1/2, -x+1/2, -y'
'-z, x-1/4, y-1/4'
'z-1/4, x+1/4, -y-1/2'
'z+1/4, -x, y-3/4'
'-y+1/2, -z+1/2, -x'
'y+1/4, -z, x-3/4'
'-y, z-1/4, x-1/4'
'y-1/4, z+1/4, -x-1/2'
'-y-1/4, -x+1/4, z-1/2'
'y+1/2, x+1/2, z'
'-y+1/4, x, -z-3/4'
'y, -x-1/4, -z-1/4'
'-x-1/4, -z+1/4, y-1/2'
'x, -z-1/4, -y-1/4'
'x+1/2, z+1/2, y'
'-x+1/4, z, -y-3/4'
'-z-1/4, -y+1/4, x-1/2'
'-z+1/4, y, -x-3/4'
'z, -y-1/4, -x-1/4'
'z+1/2, y+1/2, x'

loop_
_atom_site_label
_atom_site_type_symbol
_atom_site_fract_x
_atom_site_fract_y
_atom_site_fract_z
_atom_site_U_iso_or_equiv
_atom_site_adp_type
_atom_site_occupancy
_atom_site_site_symmetry_order
_atom_site_calc_flag
_atom_site_refinement_flags_posn
_atom_site_refinement_flags_adp
_atom_site_refinement_flags_occupancy
_atom_site_disorder_assembly
_atom_site_disorder_group
Zr1 Zr 0.625000 0.625000 0.56190(2) 0.01511(17) Uani 1 4 d S T P . .
S1 S 0.54372(11) 0.375000 0.375000 0.174(2) Uani 1 4 d S TU P . .
O1 O 0.66121(13) 0.66121(13) 0.58879(13) 0.019(2) Uani 0.5 6 d S TU P . 1
H1 H 0.675628 0.675628 0.574371 0.028 Uiso 0.5 6 calc R U P . 1
O1A O 0.65227(15) 0.65227(15) 0.59773(15) 0.021(2) Uani 0.5 6 d S TU P . 2
O2 O 0.58996(15) 0.66004(15) 0.58996(15) 0.023(2) Uani 0.5 6 d S TU P . 2
H2 H 0.575540 0.674460 0.575539 0.034 Uiso 0.5 6 calc R U P . 2
O2A O 0.59899(14) 0.65101(14) 0.59899(14) 0.020(2) Uani 0.5 6 d S TU P . 1
O3 O 0.62493(4) 0.57540(4) 0.53444(4) 0.0313(4) Uani 1 1 d . U . . .
N1 N 0.56882(18) 0.39735(9) 0.39735(9) 0.118(2) Uani 1 2 d S TU P . .
C1 C 0.62336(9) 0.54479(6) 0.54479(6) 0.0302(7) Uani 1 2 d S TU P . .
C2 C 0.62027(13) 0.51795(7) 0.51795(7) 0.0500(11) Uani 1 2 d S TU P . .
C3 C 0.61817(14) 0.48452(9) 0.52643(10) 0.0897(14) Uani 1 1 d . U . . .
H3 H 0.618274 0.478069 0.549240 0.108 Uiso 1 1 calc R U . . .
C4 C 0.61587(15) 0.45997(11) 0.50120(12) 0.1095(16) Uani 1 1 d . U . . .
H4 H 0.615531 0.437136 0.507532 0.131 Uiso 1 1 calc R U . . .
C5 C 0.6141(2) 0.46785(9) 0.46785(9) 0.0925(19) Uani 1 2 d S TU P . .
C6 C 0.6112(2) 0.44123(9) 0.44123(9) 0.103(2) Uani 1 2 d S TU P . .
C7 C 0.6239(3) 0.4475(3) 0.4080(3) 0.107(3) Uani 0.5 1 d . U P . .
H7 H 0.634069 0.468527 0.403808 0.128 Uiso 0.5 1 calc R U P . .
C8 C 0.5972(3) 0.3984(2) 0.3776(2) 0.105(3) Uani 0.5 1 d . U P . .
C9 C 0.6220(3) 0.4231(3) 0.3798(3) 0.119(3) Uani 0.5 1 d . U P . .
C10 C 0.6462(4) 0.4234(4) 0.3519(4) 0.165(4) Uani 0.5 1 d . U P . .
C11 C 0.6711(5) 0.4458(5) 0.3554(5) 0.206(5) Uani 0.5 1 d . U P . .
H11 H 0.669878 0.463215 0.371490 0.248 Uiso 0.5 1 calc R U P . .
C12 C 0.6971(5) 0.4426(4) 0.3357(5) 0.237(6) Uani 0.5 1 d . U P . .
H12 H 0.715819 0.456973 0.338220 0.284 Uiso 0.5 1 calc R U P . .

loop_
_atom_site_aniso_label
_atom_site_aniso_U_11
_atom_site_aniso_U_22
_atom_site_aniso_U_33
_atom_site_aniso_U_23
_atom_site_aniso_U_13
_atom_site_aniso_U_12
Zr1 0.01631(18) 0.01631(18) 0.0127(2) 0.000 0.000 -0.00033(13)
S1 0.134(3) 0.194(3) 0.194(3) -0.153(3) 0.000 0.000
O1 0.019(2) 0.019(2) 0.019(2) 0.000(2) 0.000(2) 0.000(2)
O1A 0.021(2) 0.021(2) 0.021(2) -0.004(2) -0.004(2) 0.004(2)
O2 0.023(2) 0.023(2) 0.023(2) -0.003(2) 0.003(2) -0.003(2)
O2A 0.020(2) 0.020(2) 0.020(2) -0.001(2) 0.001(2) -0.001(2)
O3 0.0414(10) 0.0274(9) 0.0251(8) -0.0090(7) -0.0005(7) 0.0008(7)
N1 0.122(4) 0.117(3) 0.117(3) -0.078(4) 0.0054(19) 0.0054(19)
C1 0.0363(19) 0.0271(11) 0.0271(11) -0.0093(14) -0.0002(10) -0.0002(10)
C2 0.084(3) 0.0330(13) 0.0330(13) -0.0115(17) -0.0047(13) -0.0047(13)
C3 0.186(4) 0.0393(18) 0.0441(19) -0.0167(16) 0.009(2) -0.013(2)
C4 0.211(5) 0.044(2) 0.073(3) -0.030(2) 0.008(3) -0.023(3)
C5 0.161(5) 0.058(2) 0.058(2) -0.041(3) -0.0062(19) -0.0062(19)
C6 0.155(5) 0.076(3) 0.076(3) -0.054(3) -0.003(2) -0.003(2)
C7 0.152(7) 0.082(5) 0.086(5) -0.059(4) 0.012(5) -0.021(5)
C8 0.129(6) 0.093(5) 0.093(5) -0.075(4) 0.024(4) -0.010(4)
C9 0.149(6) 0.103(5) 0.104(5) -0.080(4) 0.038(5) -0.043(5)
C10 0.193(8) 0.140(7) 0.162(7) -0.106(6) 0.080(6) -0.082(6)
C11 0.223(11) 0.196(9) 0.201(9) -0.119(8) 0.110(8) -0.096(8)
C12 0.249(13) 0.219(11) 0.242(12) -0.124(10) 0.091(10) -0.111(10)

loop_
_atom_type_symbol
_atom_type_description
_atom_type_scat_dispersion_real
_atom_type_scat_dispersion_imag
_atom_type_scat_source
C C 0.0181 0.0091 'International Tables Vol C Tables 4.2.6.8 and 6.1.1.4'
H H 0.0000 0.0000 'International Tables Vol C Tables 4.2.6.8 and 6.1.1.4'
N N 0.0311 0.0180 'International Tables Vol C Tables 4.2.6.8 and 6.1.1.4'
O O 0.0492 0.0322 'International Tables Vol C Tables 4.2.6.8 and 6.1.1.4'
S S 0.3331 0.5567 'International Tables Vol C Tables 4.2.6.8 and 6.1.1.4'
Zr Zr -0.1862 2.2449 'International Tables Vol C Tables 4.2.6.8 and 6.1.1.4'

loop_
_geom_angle_atom_site_label_1
_geom_angle_atom_site_label_2
_geom_angle_atom_site_label_3
_geom_angle
_geom_angle_site_symmetry_1
_geom_angle_site_symmetry_3
_geom_angle_publ_flag
O1 Zr1 O1 124.6(4) 50_564 . ?
O1A Zr1 O1A 94.2(5) 50_564 . ?
O1A Zr1 O2 70.41(19) 50_564 . ?
O1A Zr1 O2 70.41(19) . . ?
O1A Zr1 O3 82.9(2) 50_564 110 ?
O1A Zr1 O3 82.9(2) . 50_564 ?
O1A Zr1 O3 141.59(5) . . ?
O1A Zr1 O3 141.59(5) 50_564 133_765 ?
O1A Zr1 O3 141.59(5) . 110 ?
O1A Zr1 O3 82.9(2) . 133_765 ?
O1A Zr1 O3 141.59(5) 50_564 50_564 ?
O1A Zr1 O3 82.9(2) 50_564 . ?
O2A Zr1 O1 70.73(17) 50_564 50_564 ?
O2A Zr1 O1 70.73(17) . . ?
O2A Zr1 O1 70.73(17) 50_564 . ?
O2A Zr1 O1 70.73(17) . 50_564 ?
O2A Zr1 O1A 61.1(2) . 50_564 ?
O2A Zr1 O1A 61.1(2) 50_564 50_564 ?
O2A Zr1 O2 15.7(3) 50_564 50_564 ?
O2A Zr1 O2 105.3(4) . 50_564 ?
O2A Zr1 O2A 89.5(5) 50_564 . ?
O2A Zr1 O3 141.17(6) . 133_765 ?
O2A Zr1 O3 84.8(2) . 50_564 ?
O2A Zr1 O3 141.17(6) . . ?
O2A Zr1 O3 84.8(2) . 110 ?
O2A Zr1 O3 141.17(6) 50_564 110 ?
O2A Zr1 O3 84.8(2) 50_564 133_765 ?
O2A Zr1 O3 141.17(6) 50_564 50_564 ?
O2A Zr1 O3 84.8(2) 50_564 . ?
O3 Zr1 O1 140.68(6) 50_564 50_564 ?
O3 Zr1 O1 71.14(16) 133_765 . ?
O3 Zr1 O1 140.68(6) 110 . ?
O3 Zr1 O1 71.14(16) 50_564 . ?
O3 Zr1 O1 140.68(6) 133_765 50_564 ?
O3 Zr1 O1 140.68(6) . . ?
O3 Zr1 O1 71.14(16) 110 50_564 ?
O3 Zr1 O1 71.14(16) . 50_564 ?
O3 Zr1 O2 72.61(18) . 50_564 ?
O3 Zr1 O2 140.92(6) . . ?
O3 Zr1 O2 140.92(6) 50_564 50_564 ?
O3 Zr1 O2 72.61(18) 110 . ?
O3 Zr1 O2 72.61(18) 133_765 50_564 ?
O3 Zr1 O2 140.92(6) 133_765 . ?
O3 Zr1 O2 72.61(18) 50_564 . ?
O3 Zr1 O2 140.92(6) 110 50_564 ?
O3 Zr1 O3 76.55(9) 110 50_564 ?
O3 Zr1 O3 122.05(9) 50_564 . ?
O3 Zr1 O3 76.30(9) 133_765 50_564 ?
O3 Zr1 O3 76.55(9) 133_765 . ?
O3 Zr1 O3 76.30(9) 110 . ?
O3 Zr1 O3 122.05(9) 110 133_765 ?
N1 S1 N1 103.1(5) 52_455 . ?
N1 S1 C8 35.4(3) 52_455 52_455 ?
N1 S1 C8 35.4(3) . . ?
N1 S1 C8 35.4(3) . 115 ?
N1 S1 C8 71.1(3) . 52_455 ?
N1 S1 C8 71.1(3) 52_455 . ?
N1 S1 C8 35.4(3) 52_455 186_566 ?
N1 S1 C8 71.1(3) . 186_566 ?
N1 S1 C8 71.1(3) 52_455 115 ?
C8 S1 C8 29.1(5) 186_566 52_455 ?
C8 S1 C8 47.4(5) 52_455 . ?
C8 S1 C8 36.6(3) 186_566 . ?
C8 S1 C8 47.4(5) 115 186_566 ?
C8 S1 C8 36.6(3) 115 52_455 ?
C8 S1 C8 29.1(5) 115 . ?
Zr1 O1 Zr1 101.0(3) . 83_456 ?
Zr1 O1 Zr1 101.0(3) 83_456 55_564 ?
Zr1 O1 Zr1 101.0(3) . 55_564 ?
Zr1 O1 H1 117.0 . . ?
Zr1 O1 H1 117.0 83_456 . ?
Zr1 O1 H1 117.0 55_564 . ?
Zr1 O1A Zr1 115.90(18) . 55_564 ?
Zr1 O1A Zr1 115.90(18) 83_456 55_564 ?
Zr1 O1A Zr1 115.90(18) . 83_456 ?
Zr1 O2 Zr1 103.2(3) . 83_456 ?
Zr1 O2 Zr1 103.2(3) . 5 ?
Zr1 O2 Zr1 103.2(3) 83_456 5 ?
Zr1 O2 H2 115.2 . . ?
Zr1 O2 H2 115.2 83_456 . ?
Zr1 O2 H2 115.2 5 . ?
Zr1 O2A Zr1 117.33(14) . 83_456 ?
Zr1 O2A Zr1 117.33(14) 83_456 5 ?
Zr1 O2A Zr1 117.33(14) . 5 ?
C1 O3 Zr1 132.29(17) . . ?
C8 N1 S1 102.1(5) . . ?
C8 N1 S1 102.1(5) 115 . ?
C8 N1 C8 50.2(9) 115 . ?
O3 C1 O3 127.1(3) . 115 ?
O3 C1 C2 116.44(15) . . ?
O3 C1 C2 116.44(15) 115 . ?
C3 C2 C1 120.9(2) 115 . ?
C3 C2 C1 120.9(2) . . ?
C3 C2 C3 118.1(4) 115 . ?
C2 C3 H3 119.9 . . ?
C2 C3 C4 120.1(4) . . ?
C4 C3 H3 119.9 . . ?
C3 C4 H4 118.7 . . ?
C5 C4 C3 122.6(4) . . ?
C5 C4 H4 118.7 . . ?
C4 C5 C4 116.3(5) 115 . ?
C4 C5 C6 121.8(2) 115 . ?
C4 C5 C6 121.8(2) . . ?
C7 C6 C5 119.9(5) . . ?
C7 C6 C5 119.9(5) 115 . ?
C7 C6 C7 101.4(10) . 115 ?
C6 C7 H7 117.9 . . ?
C6 C7 C9 124.2(10) . . ?
C9 C7 H7 117.9 . . ?
N1 C8 S1 42.5(4) . . ?
N1 C8 C8 112.6(4) . 186_566 ?
N1 C8 C8 92.0(6) . 52_455 ?
N1 C8 C9 124.3(7) . . ?
C8 C8 S1 66.3(2) 52_455 . ?
C8 C8 S1 71.69(17) 186_566 . ?
C8 C8 S1 75.4(3) 115 . ?
C8 C8 N1 64.9(5) 115 . ?
C8 C8 C8 51.3(5) 115 52_455 ?
C8 C8 C8 38.7(5) 186_566 52_455 ?
C8 C8 C8 89.992(3) 115 186_566 ?
C8 C8 C9 116.9(8) 115 . ?
C9 C8 S1 158.7(9) . . ?
C9 C8 C8 135.0(7) . 52_455 ?
C9 C8 C8 122.9(5) . 186_566 ?
C8 C9 C7 123.0(10) . . ?
C8 C9 C10 114.7(8) . . ?
C10 C9 C7 122.3(10) . . ?
C10 C10 C9 122.0(6) 186_566 . ?
C11 C10 C9 114.0(11) . . ?
C11 C10 C10 123.0(8) . 186_566 ?
C10 C11 H11 121.4 . . ?
C12 C11 C10 117.2(15) . . ?
C12 C11 H11 121.4 . . ?
C11 C12 C12 119.6(11) . 186_566 ?
C11 C12 H12 120.2 . . ?
C12 C12 H12 120.2 186_566 . ?

loop_
_geom_bond_atom_site_label_1
_geom_bond_atom_site_label_2
_geom_bond_distance
_geom_bond_site_symmetry_2
_geom_bond_publ_flag
Zr1 O1 2.270(4) . ?
Zr1 O1 2.269(4) 50_564 ?
Zr1 O1A 2.065(2) 50_564 ?
Zr1 O1A 2.066(2) . ?
Zr1 O2 2.235(4) 50_564 ?
Zr1 O2 2.235(4) . ?
Zr1 O2A 2.0497(16) . ?
Zr1 O2A 2.0497(16) 50_564 ?
Zr1 O3 2.2245(16) 110 ?
Zr1 O3 2.2246(16) . ?
Zr1 O3 2.2245(16) 133_765 ?
Zr1 O3 2.2245(16) 50_564 ?
S1 N1 1.584(6) 52_455 ?
S1 N1 1.584(6) . ?
S1 C8 2.292(10) 186_566 ?
S1 C8 2.292(10) . ?
S1 C8 2.292(10) 52_455 ?
S1 C8 2.292(10) 115 ?
O1 H1 0.9800 . ?
O2 H2 0.9800 . ?
O3 C1 1.270(2) . ?
N1 C8 1.357(10) 115 ?
N1 C8 1.358(10) . ?
C1 C2 1.494(5) . ?
C2 C3 1.356(4) . ?
C2 C3 1.356(4) 115 ?
C3 H3 0.9300 . ?
C3 C4 1.384(5) . ?
C4 H4 0.9300 . ?
C4 C5 1.346(5) . ?
C5 C6 1.482(7) . ?
C6 C7 1.417(11) . ?
C6 C7 1.417(11) 115 ?
C7 H7 0.9300 . ?
C7 C9 1.465(10) . ?
C8 C8 1.844(17) 52_455 ?
C8 C8 1.15(2) 115 ?
C8 C8 1.440(12) 186_566 ?
C8 C9 1.379(14) . ?
C9 C10 1.450(16) . ?
C10 C10 1.40(2) 186_566 ?
C10 C11 1.325(18) . ?
C11 H11 0.9300 . ?
C11 C12 1.29(2) . ?
C12 C12 1.57(3) 186_566 ?
C12 H12 0.9300 . ?

loop_
_geom_torsion_atom_site_label_1
_geom_torsion_atom_site_label_2
_geom_torsion_atom_site_label_3
_geom_torsion_atom_site_label_4
_geom_torsion
_geom_torsion_site_symmetry_1
_geom_torsion_site_symmetry_2
_geom_torsion_site_symmetry_3
_geom_torsion_site_symmetry_4
_geom_torsion_publ_flag
Zr1 O3 C1 O3 -8.0(6) . . . 115 ?
Zr1 O3 C1 C2 173.8(3) . . . . ?
S1 N1 C8 C8 -17.0(3) . . . 186_566 ?
S1 N1 C8 C8 -50.7(6) . . . 52_455 ?
S1 N1 C8 C8 -95.8(2) . . . 115 ?
S1 N1 C8 C9 157.6(11) . . . . ?
S1 C8 C9 C7 57(3) . . . . ?
S1 C8 C9 C10 -122.6(19) . . . . ?
O3 C1 C2 C3 179.5(4) 115 . . 115 ?
O3 C1 C2 C3 -179.5(4) . . . . ?
O3 C1 C2 C3 -2.1(6) . . . 115 ?
O3 C1 C2 C3 2.1(6) 115 . . . ?
N1 S1 N1 C8 25.7(5) 52_455 . . . ?
N1 S1 N1 C8 -25.7(5) 52_455 . . 115 ?
N1 C8 C9 C7 12(2) . . . . ?
N1 C8 C9 C10 -167.6(12) . . . . ?
C1 C2 C3 C4 -179.0(5) . . . . ?
C2 C3 C4 C5 -3.0(10) . . . . ?
C3 C2 C3 C4 3.5(10) 115 . . . ?
C3 C4 C5 C4 2.2(12) . . . 115 ?
C3 C4 C5 C6 -179.3(7) . . . . ?
C4 C5 C6 C7 -25.9(13) . . . 115 ?
C4 C5 C6 C7 152.5(8) 115 . . 115 ?
C4 C5 C6 C7 -152.5(8) . . . . ?
C4 C5 C6 C7 25.9(13) 115 . . . ?
C5 C6 C7 C9 -179.4(10) . . . . ?
C6 C7 C9 C8 27(2) . . . . ?
C6 C7 C9 C10 -153.7(15) . . . . ?
C7 C6 C7 C9 45.9(16) 115 . . . ?
C7 C9 C10 C10 174.1(9) . . . 186_566 ?
C7 C9 C10 C11 5(3) . . . . ?
C8 S1 N1 C8 51.4(10) 115 . . . ?
C8 S1 N1 C8 -10.3(2) 52_455 . . 115 ?
C8 S1 N1 C8 41.1(8) 52_455 . . . ?
C8 S1 N1 C8 -51.4(10) . . . 115 ?
C8 S1 N1 C8 -41.1(8) 186_566 . . 115 ?
C8 S1 N1 C8 10.3(2) 186_566 . . . ?
C8 N1 C8 S1 95.8(2) 115 . . . ?
C8 N1 C8 C8 45.0(6) 115 . . 52_455 ?
C8 N1 C8 C8 78.8(3) 115 . . 186_566 ?
C8 N1 C8 C9 -106.6(12) 115 . . . ?
C8 C8 C9 C7 -64.9(15) 115 . . . ?
C8 C8 C9 C7 -126.0(14) 52_455 . . . ?
C8 C8 C9 C7 -174.1(9) 186_566 . . . ?
C8 C8 C9 C10 55(2) 52_455 . . . ?
C8 C8 C9 C10 6.5(18) 186_566 . . . ?
C8 C8 C9 C10 115.7(13) 115 . . . ?
C8 C9 C10 C10 -6.5(18) . . . 186_566 ?
C8 C9 C10 C11 -176.0(19) . . . . ?
C9 C10 C11 C12 165(2) . . . . ?
C10 C10 C11 C12 -4(3) 186_566 . . . ?
C10 C11 C12 C12 4(3) . . . 186_566 ?

loop_
_smtbx_masks_void_nr
_smtbx_masks_void_average_x
_smtbx_masks_void_average_y
_smtbx_masks_void_average_z
_smtbx_masks_void_volume
_smtbx_masks_void_count_electrons
_smtbx_masks_void_content
1 -0.098 -0.670 -0.327 28730.5 2224.8 ?
2 0.000 0.000 0.500 191.0 60.7 ?
3 0.000 0.250 0.750 191.0 60.7 ?
4 0.000 0.500 1.000 191.0 60.7 ?
5 0.000 0.750 0.250 191.0 60.7 ?
6 0.250 0.000 0.750 191.0 60.7 ?
7 0.250 0.250 0.500 191.0 60.7 ?
8 0.250 0.500 0.250 191.0 60.7 ?
9 0.250 0.750 0.000 191.0 60.7 ?
10 0.500 0.000 0.000 191.0 60.7 ?
11 0.500 0.250 0.250 191.0 60.7 ?
12 0.500 0.500 0.500 191.0 60.7 ?
13 0.500 0.750 0.750 191.0 60.7 ?
14 0.750 0.000 0.250 191.0 60.7 ?
15 0.750 0.250 0.000 191.0 60.7 ?
16 0.750 0.500 0.750 191.0 60.7 ?
17 0.750 0.750 0.500 191.0 60.7 ?
